data_7055550
loop_
_publ_author_name
'Zhang, Ruimin'
'Wang, Mingliang'
'Sun, Hao'
'Khan, Arshad'
'Usman, Rabia'
'Wang, Shengzhi'
'Gu, Xiantao'
'Wang, Jia'
'Xu, Chunxiang'

_publ_section_title
;
 Effect of configurational isomerism and polymorphism on chalcone
 fluorescent properties
;
_journal_issue 7
_journal_name_full 'New J. Chem.'
_journal_page_first 6441
_journal_paper_doi 10.1039/C6NJ00976J
_journal_volume 40
_journal_year 2016
_chemical_formula_sum 'C24 H18 O2'
_chemical_formula_weight 338.38
_space_group_crystal_system orthorhombic
_space_group_IT_number 19
_space_group_name_Hall 'P 2ac 2ab'
_space_group_name_H-M_alt 'P 21 21 21'
_symmetry_space_group_name_Hall 'P 2ac 2ab'
_symmetry_space_group_name_H-M 'P 21 21 21'
_atom_sites_solution_hydrogens geom
_audit_creation_method SHELXL-2014/7
_audit_update_record
;
2016-05-04 deposited with the CCDC.
2016-05-11 downloaded from the CCDC.
;
_cell_angle_alpha 90
_cell_angle_beta 90
_cell_angle_gamma 90
_cell_formula_units_Z 4
_cell_length_a 10.669(2)
_cell_length_b 11.771(2)
_cell_length_c 14.278(3)
_cell_measurement_reflns_used 3286
_cell_measurement_temperature 293(2)
_cell_measurement_theta_max 25.363
_cell_measurement_theta_min 2.242
_cell_volume 1793.1(6)
_computing_cell_refinement 'CAD4 Express (Enraf Nonius, 1994)'
_computing_data_collection 'CAD4 Express (Enraf Nonius, 1994)'
_computing_data_reduction 'XCAD4 (Harms & Wocadlo, 1995)'
_computing_molecular_graphics 'Ortep-3 for Windows (Farrugia, 1997)'
_computing_publication_material 'WinGX publication routines (Farrugia, 1998)'
_computing_structure_refinement 'SHELXL-2014/7 (Sheldrick, 2014)'
_diffrn_ambient_temperature 293(2)
_diffrn_measured_fraction_theta_full 1.000
_diffrn_measured_fraction_theta_max 1.000
_diffrn_measurement_device_type 'Nonius CAD4'
_diffrn_measurement_method \w/2\q
_diffrn_radiation_type MoK\a
_diffrn_radiation_wavelength 0.71073
_diffrn_reflns_av_unetI/netI 0.0627
_diffrn_reflns_Laue_measured_fraction_full 1.000
_diffrn_reflns_Laue_measured_fraction_max 1.000
_diffrn_reflns_number 3286
_diffrn_reflns_point_group_measured_fraction_full 1.000
_diffrn_reflns_point_group_measured_fraction_max 1.000
_diffrn_reflns_theta_full 25.242
_diffrn_reflns_theta_max 25.363
_diffrn_reflns_theta_min 2.242
_exptl_absorpt_coefficient_mu 0.079
_exptl_crystal_colour colorless
_exptl_crystal_density_diffrn 1.253
_exptl_crystal_description block
_exptl_crystal_F_000 712
_exptl_crystal_size_max 0.200
_exptl_crystal_size_mid 0.200
_exptl_crystal_size_min 0.200
_refine_diff_density_max 0.168
_refine_diff_density_min -0.166
_refine_diff_density_rms 0.039
_refine_ls_abs_structure_details
;
 Refined as an inversion twin.
;
_refine_ls_extinction_coef 0.018(4)
_refine_ls_extinction_expression Fc^*^=kFc[1+0.001xFc^2^\l^3^/sin(2\q)]^-1/4^
_refine_ls_extinction_method 'SHELXL-2014/7 (Sheldrick 2014'
_refine_ls_goodness_of_fit_ref 1.002
_refine_ls_hydrogen_treatment constr
_refine_ls_matrix_type full
_refine_ls_number_parameters 238
_refine_ls_number_reflns 1887
_refine_ls_number_restraints 0
_refine_ls_restrained_S_all 1.002
_refine_ls_R_factor_all 0.1189
_refine_ls_R_factor_gt 0.0580
_refine_ls_shift/su_max 0.067
_refine_ls_shift/su_mean 0.000
_refine_ls_structure_factor_coef Fsqd
_refine_ls_weighting_details 'w=1/[\s^2^(Fo^2^)+(0.1000P)^2^] where P=(Fo^2^+2Fc^2^)/3'
_refine_ls_weighting_scheme calc
_refine_ls_wR_factor_gt 0.1496
_refine_ls_wR_factor_ref 0.1862
_reflns_Friedel_coverage 0.741
_reflns_Friedel_fraction_full 1.000
_reflns_Friedel_fraction_max 1.000
_reflns_number_gt 1068
_reflns_number_total 1887
_reflns_threshold_expression 'I > 2\s(I)'
_cod_data_source_file c6nj00976j2.cif
_cod_data_source_block X
_cod_depositor_comments 'Adding full bibliography for 7055550--7055554.cif.'
_cod_database_code 7055550
_shelx_shelxl_version_number 2014/7
_shelx_space_group_comment
;
The symmetry employed for this shelxl refinement is uniquely defined
by the following loop, which should always be used as a source of
symmetry information in preference to the above space-group names.
They are only intended as comments.
;
_shelx_estimated_absorpt_t_min 0.984
_shelx_estimated_absorpt_t_max 0.984

loop_
_space_group_symop_operation_xyz
'x, y, z'
'-x+1/2, -y, z+1/2'
'x+1/2, -y+1/2, -z'
'-x, y+1/2, -z+1/2'

loop_
_atom_site_label
_atom_site_type_symbol
_atom_site_fract_x
_atom_site_fract_y
_atom_site_fract_z
_atom_site_U_iso_or_equiv
_atom_site_adp_type
_atom_site_occupancy
_atom_site_site_symmetry_order
_atom_site_calc_flag
_atom_site_refinement_flags_posn
_atom_site_refinement_flags_adp
O1 O 0.3369(4) 0.2794(3) -0.0316(3) 0.0667(12) Uani 1 1 d . .
O2 O 0.6573(4) 0.5910(4) -0.2981(3) 0.0823(14) Uani 1 1 d . .
C1 C 0.5888(6) -0.0865(5) 0.0469(4) 0.0652(16) Uani 1 1 d . .
C2 C 0.5553(7) -0.1071(7) -0.0491(5) 0.086(2) Uani 1 1 d . .
H2A H 0.5064 -0.0547 -0.0813 0.103 Uiso 1 1 calc R U
C3 C 0.5948(9) -0.2028(8) -0.0929(6) 0.108(3) Uani 1 1 d . .
H3A H 0.5726 -0.2149 -0.1551 0.129 Uiso 1 1 calc R U
C4 C 0.6690(10) -0.2843(7) -0.0462(7) 0.118(3) Uani 1 1 d . .
H4A H 0.6953 -0.3493 -0.0776 0.141 Uiso 1 1 calc R U
C5 C 0.7016(8) -0.2678(6) 0.0443(6) 0.093(2) Uani 1 1 d . .
H5A H 0.7513 -0.3215 0.0744 0.112 Uiso 1 1 calc R U
C6 C 0.6617(6) -0.1703(5) 0.0943(5) 0.0683(17) Uani 1 1 d . .
C7 C 0.6857(6) -0.1570(5) 0.1889(5) 0.0704(18) Uani 1 1 d . .
H7A H 0.7311 -0.2129 0.2199 0.084 Uiso 1 1 calc R U
C8 C 0.6451(5) -0.0646(5) 0.2387(4) 0.0592(15) Uani 1 1 d . .
C9 C 0.6666(6) -0.0536(6) 0.3364(5) 0.0740(18) Uani 1 1 d . .
H9A H 0.7074 -0.1121 0.3678 0.089 Uiso 1 1 calc R U
C10 C 0.6304(7) 0.0374(7) 0.3845(5) 0.089(2) Uani 1 1 d . .
H10A H 0.6435 0.0416 0.4488 0.107 Uiso 1 1 calc R U
C11 C 0.5708(6) 0.1288(6) 0.3356(5) 0.0832(19) Uani 1 1 d . .
H11A H 0.5490 0.1945 0.3680 0.100 Uiso 1 1 calc R U
C12 C 0.5459(5) 0.1210(5) 0.2433(5) 0.0730(18) Uani 1 1 d . .
H12A H 0.5053 0.1810 0.2138 0.088 Uiso 1 1 calc R U
C13 C 0.5795(5) 0.0241(5) 0.1898(4) 0.0571(14) Uani 1 1 d . .
C14 C 0.5516(5) 0.0122(5) 0.0944(4) 0.0592(15) Uani 1 1 d . .
C15 C 0.4829(6) 0.1036(6) 0.0455(4) 0.079(2) Uani 1 1 d . .
H15A H 0.3959 0.0990 0.0481 0.095 Uiso 1 1 calc R U
C16 C 0.5267(5) 0.1871(5) 0.0008(4) 0.0642(16) Uani 1 1 d . .
H16A H 0.6134 0.1936 -0.0035 0.077 Uiso 1 1 calc R U
C17 C 0.4496(5) 0.2755(4) -0.0454(3) 0.0500(13) Uani 1 1 d . .
C18 C 0.5101(5) 0.3575(4) -0.1097(4) 0.0492(13) Uani 1 1 d . .
C19 C 0.4347(5) 0.4356(5) -0.1578(4) 0.0668(16) Uani 1 1 d . .
H19A H 0.3485 0.4356 -0.1482 0.080 Uiso 1 1 calc R U
C20 C 0.4873(6) 0.5122(5) -0.2189(4) 0.0736(19) Uani 1 1 d . .
H20A H 0.4367 0.5647 -0.2495 0.088 Uiso 1 1 calc R U
C21 C 0.6153(5) 0.5115(5) -0.2351(4) 0.0567(15) Uani 1 1 d . .
C22 C 0.6909(5) 0.4364(4) -0.1888(4) 0.0584(15) Uani 1 1 d . .
H22A H 0.7770 0.4369 -0.1988 0.070 Uiso 1 1 calc R U
C23 C 0.6379(5) 0.3595(4) -0.1267(4) 0.0553(15) Uani 1 1 d . .
H23A H 0.6894 0.3079 -0.0958 0.066 Uiso 1 1 calc R U
C24 C 0.7872(6) 0.5974(6) -0.3155(6) 0.094(2) Uani 1 1 d . .
H24A H 0.8031 0.6547 -0.3619 0.142 Uiso 1 1 calc R U
H24B H 0.8166 0.5253 -0.3380 0.142 Uiso 1 1 calc R U
H24C H 0.8302 0.6166 -0.2586 0.142 Uiso 1 1 calc R U

loop_
_atom_site_aniso_label
_atom_site_aniso_U_11
_atom_site_aniso_U_22
_atom_site_aniso_U_33
_atom_site_aniso_U_23
_atom_site_aniso_U_13
_atom_site_aniso_U_12
O1 0.049(2) 0.077(3) 0.075(3) 0.007(2) 0.004(2) 0.003(2)
O2 0.067(3) 0.091(3) 0.089(3) 0.033(3) -0.001(2) -0.005(2)
C1 0.063(4) 0.067(4) 0.065(4) 0.010(3) 0.007(3) -0.010(3)
C2 0.090(5) 0.088(5) 0.081(5) 0.009(4) 0.001(4) -0.009(4)
C3 0.128(7) 0.105(6) 0.089(5) -0.015(6) 0.013(5) -0.017(6)
C4 0.152(8) 0.082(5) 0.119(8) -0.019(6) 0.021(7) 0.010(6)
C5 0.109(6) 0.069(5) 0.102(6) 0.000(5) 0.015(5) 0.003(4)
C6 0.067(4) 0.057(4) 0.081(5) 0.010(4) 0.006(4) -0.001(3)
C7 0.065(4) 0.058(4) 0.088(5) 0.023(4) 0.006(4) 0.008(3)
C8 0.053(3) 0.060(4) 0.065(4) 0.018(3) 0.004(3) -0.002(3)
C9 0.069(4) 0.079(4) 0.074(4) 0.017(4) 0.002(3) 0.003(4)
C10 0.086(5) 0.113(6) 0.069(4) -0.006(5) -0.002(4) 0.003(5)
C11 0.068(4) 0.079(5) 0.103(5) -0.018(4) -0.006(4) 0.003(4)
C12 0.056(4) 0.072(4) 0.091(5) 0.005(4) -0.006(4) -0.002(4)
C13 0.047(3) 0.057(3) 0.067(4) 0.012(3) 0.002(3) -0.006(3)
C14 0.043(3) 0.060(4) 0.075(4) 0.017(3) 0.001(3) -0.003(3)
C15 0.048(3) 0.096(5) 0.094(5) 0.041(4) 0.013(3) 0.008(3)
C16 0.044(3) 0.065(4) 0.084(4) 0.024(3) 0.003(3) -0.004(3)
C17 0.043(3) 0.053(3) 0.053(3) -0.006(3) -0.007(3) 0.003(3)
C18 0.051(3) 0.044(3) 0.053(3) -0.002(3) -0.001(3) 0.005(3)
C19 0.049(3) 0.077(4) 0.074(4) 0.009(4) -0.004(3) 0.008(3)
C20 0.067(4) 0.077(4) 0.077(4) 0.025(4) -0.007(3) 0.012(4)
C21 0.057(3) 0.056(3) 0.057(3) 0.011(3) -0.005(3) 0.000(3)
C22 0.046(3) 0.056(3) 0.073(4) 0.012(3) 0.002(3) 0.006(3)
C23 0.050(3) 0.051(3) 0.065(4) 0.003(3) 0.002(3) 0.013(3)
C24 0.078(5) 0.095(5) 0.110(6) 0.038(5) 0.009(4) -0.010(4)

loop_
_atom_type_symbol
_atom_type_description
_atom_type_scat_dispersion_real
_atom_type_scat_dispersion_imag
_atom_type_scat_source
C C 0.0033 0.0016 'International Tables Vol C Tables 4.2.6.8 and 6.1.1.4'
H H 0.0000 0.0000 'International Tables Vol C Tables 4.2.6.8 and 6.1.1.4'
O O 0.0106 0.0060 'International Tables Vol C Tables 4.2.6.8 and 6.1.1.4'

loop_
_geom_angle_atom_site_label_1
_geom_angle_atom_site_label_2
_geom_angle_atom_site_label_3
_geom_angle
C21 O2 C24 118.2(5)
C14 C1 C6 119.9(6)
C14 C1 C2 122.0(6)
C6 C1 C2 118.1(6)
C3 C2 C1 120.2(7)
C3 C2 H2A 119.9
C1 C2 H2A 119.9
C2 C3 C4 121.4(8)
C2 C3 H3A 119.3
C4 C3 H3A 119.3
C5 C4 C3 119.9(8)
C5 C4 H4A 120.1
C3 C4 H4A 120.1
C4 C5 C6 121.4(8)
C4 C5 H5A 119.3
C6 C5 H5A 119.3
C7 C6 C5 121.9(6)
C7 C6 C1 119.0(6)
C5 C6 C1 119.0(6)
C8 C7 C6 122.6(6)
C8 C7 H7A 118.7
C6 C7 H7A 118.7
C7 C8 C9 122.1(6)
C7 C8 C13 118.5(5)
C9 C8 C13 119.3(6)
C10 C9 C8 122.3(7)
C10 C9 H9A 118.8
C8 C9 H9A 118.8
C9 C10 C11 118.8(6)
C9 C10 H10A 120.6
C11 C10 H10A 120.6
C12 C11 C10 120.9(7)
C12 C11 H11A 119.6
C10 C11 H11A 119.6
C11 C12 C13 122.2(6)
C11 C12 H12A 118.9
C13 C12 H12A 118.9
C14 C13 C12 123.4(5)
C14 C13 C8 120.2(5)
C12 C13 C8 116.4(5)
C13 C14 C1 119.5(5)
C13 C14 C15 119.5(5)
C1 C14 C15 121.1(5)
C16 C15 C14 128.5(6)
C16 C15 H15A 115.7
C14 C15 H15A 115.7
C15 C16 C17 124.5(5)
C15 C16 H16A 117.7
C17 C16 H16A 117.7
O1 C17 C18 120.3(5)
O1 C17 C16 120.2(5)
C18 C17 C16 119.5(5)
C23 C18 C19 117.9(5)
C23 C18 C17 123.3(5)
C19 C18 C17 118.8(5)
C20 C19 C18 120.4(5)
C20 C19 H19A 119.8
C18 C19 H19A 119.8
C19 C20 C21 120.3(5)
C19 C20 H20A 119.8
C21 C20 H20A 119.8
C22 C21 O2 124.4(5)
C22 C21 C20 120.3(5)
O2 C21 C20 115.3(5)
C21 C22 C23 119.4(5)
C21 C22 H22A 120.3
C23 C22 H22A 120.3
C18 C23 C22 121.6(5)
C18 C23 H23A 119.2
C22 C23 H23A 119.2
O2 C24 H24A 109.5
O2 C24 H24B 109.5
H24A C24 H24B 109.5
O2 C24 H24C 109.5
H24A C24 H24C 109.5
H24B C24 H24C 109.5

loop_
_geom_bond_atom_site_label_1
_geom_bond_atom_site_label_2
_geom_bond_distance
O1 C17 1.219(6)
O2 C21 1.372(6)
O2 C24 1.410(7)
C1 C14 1.403(8)
C1 C6 1.427(8)
C1 C2 1.438(8)
C2 C3 1.355(9)
C2 H2A 0.9300
C3 C4 1.411(12)
C3 H3A 0.9300
C4 C5 1.353(10)
C4 H4A 0.9300
C5 C6 1.417(9)
C5 H5A 0.9300
C6 C7 1.383(9)
C7 C8 1.370(8)
C7 H7A 0.9300
C8 C9 1.419(8)
C8 C13 1.438(8)
C9 C10 1.331(9)
C9 H9A 0.9300
C10 C11 1.432(9)
C10 H10A 0.9300
C11 C12 1.348(9)
C11 H11A 0.9300
C12 C13 1.419(8)
C12 H12A 0.9300
C13 C14 1.401(8)
C14 C15 1.477(8)
C15 C16 1.262(7)
C15 H15A 0.9300
C16 C17 1.481(7)
C16 H16A 0.9300
C17 C18 1.480(7)
C18 C23 1.385(7)
C18 C19 1.401(7)
C19 C20 1.375(8)
C19 H19A 0.9300
C20 C21 1.385(8)
C20 H20A 0.9300
C21 C22 1.367(7)
C22 C23 1.387(7)
C22 H22A 0.9300
C23 H23A 0.9300
C24 H24A 0.9600
C24 H24B 0.9600
C24 H24C 0.9600

loop_
_geom_torsion_atom_site_label_1
_geom_torsion_atom_site_label_2
_geom_torsion_atom_site_label_3
_geom_torsion_atom_site_label_4
_geom_torsion
C14 C1 C2 C3 179.0(6)
C6 C1 C2 C3 -1.3(10)
C1 C2 C3 C4 0.1(12)
C2 C3 C4 C5 0.2(14)
C3 C4 C5 C6 0.7(13)
C4 C5 C6 C7 174.5(7)
C4 C5 C6 C1 -1.9(11)
C14 C1 C6 C7 5.3(8)
C2 C1 C6 C7 -174.4(6)
C14 C1 C6 C5 -178.1(5)
C2 C1 C6 C5 2.2(9)
C5 C6 C7 C8 -178.3(6)
C1 C6 C7 C8 -1.9(9)
C6 C7 C8 C9 177.8(6)
C6 C7 C8 C13 -2.6(9)
C7 C8 C9 C10 178.1(6)
C13 C8 C9 C10 -1.4(9)
C8 C9 C10 C11 -1.8(10)
C9 C10 C11 C12 3.3(10)
C10 C11 C12 C13 -1.5(10)
C11 C12 C13 C14 178.1(6)
C11 C12 C13 C8 -1.7(9)
C7 C8 C13 C14 3.8(8)
C9 C8 C13 C14 -176.7(5)
C7 C8 C13 C12 -176.4(5)
C9 C8 C13 C12 3.1(8)
C12 C13 C14 C1 179.8(5)
C8 C13 C14 C1 -0.4(8)
C12 C13 C14 C15 -0.5(8)
C8 C13 C14 C15 179.3(5)
C6 C1 C14 C13 -4.2(8)
C2 C1 C14 C13 175.5(6)
C6 C1 C14 C15 176.2(5)
C2 C1 C14 C15 -4.1(9)
C13 C14 C15 C16 92.5(8)
C1 C14 C15 C16 -87.8(8)
C14 C15 C16 C17 -179.4(6)
C15 C16 C17 O1 9.7(9)
C15 C16 C17 C18 -169.2(6)
O1 C17 C18 C23 178.4(5)
C16 C17 C18 C23 -2.7(8)
O1 C17 C18 C19 -3.2(7)
C16 C17 C18 C19 175.7(5)
C23 C18 C19 C20 -0.8(8)
C17 C18 C19 C20 -179.2(5)
C18 C19 C20 C21 1.3(9)
C24 O2 C21 C22 -1.0(8)
C24 O2 C21 C20 177.9(6)
C19 C20 C21 C22 -1.6(10)
C19 C20 C21 O2 179.4(5)
O2 C21 C22 C23 -179.8(5)
C20 C21 C22 C23 1.2(9)
C19 C18 C23 C22 0.5(8)
C17 C18 C23 C22 178.8(4)
C21 C22 C23 C18 -0.7(8)
